data_4509665
loop_
_publ_author_name
'Hulvey, Zeric'
'Ayala, Elizabeth'
'Furman, Joshua D.'
'Forster, Paul M.'
'Cheetham, Anthony K.'

_publ_section_title
;
 Structural Diversity in Coordination Polymers Composed of Divalent
 Transition Metals, 2,2&#x2032;-Bipyridine, and Perfluorinated
 Dicarboxylates
;
_journal_issue 11
_journal_name_full 'Crystal Growth &amp; Design'
_journal_page_first 4759
_journal_paper_doi 10.1021/cg9006058
_journal_volume 9
_journal_year 2009
_chemical_formula_sum 'C14 H9 Cu F4 N2 O4.5'
_chemical_formula_weight 416.77
_chemical_name_systematic
; 
 ? 
;
_space_group_IT_number 43
_symmetry_cell_setting orthorhombic
_symmetry_space_group_name_Hall 'F 2 -2d'
_symmetry_space_group_name_H-M 'F d d 2'
_atom_sites_solution_hydrogens geom
_atom_sites_solution_primary direct
_atom_sites_solution_secondary difmap
_audit_creation_method SHELXL-97
_cell_angle_alpha 90.00
_cell_angle_beta 90.00
_cell_angle_gamma 90.00
_cell_formula_units_Z 16
_cell_length_a 26.9256(17)
_cell_length_b 12.9697(8)
_cell_length_c 16.6178(10)
_cell_measurement_temperature 293(2)
_cell_volume 5803.2(6)
_computing_cell_refinement 'Bruker XSCANS'
_computing_data_collection 'Bruker XSCANS'
_computing_data_reduction 'Bruker SHELXTL'
_computing_molecular_graphics 'Bruker SHELXTL'
_computing_publication_material 'Bruker SHELXTL'
_computing_structure_refinement 'SHELXL-97 (Sheldrick, 1997)'
_computing_structure_solution 'SHELXS-97 (Sheldrick, 1990)'
_diffrn_ambient_temperature 293(2)
_diffrn_measured_fraction_theta_full 0.947
_diffrn_measured_fraction_theta_max 0.947
_diffrn_measurement_device_type 'Bruker P4'
_diffrn_measurement_method '\w scans'
_diffrn_radiation_monochromator graphite
_diffrn_radiation_source 'fine-focus sealed tube'
_diffrn_radiation_type MoK\a
_diffrn_radiation_wavelength 0.71073
_diffrn_reflns_av_R_equivalents 0.0441
_diffrn_reflns_av_sigmaI/netI 0.0417
_diffrn_reflns_limit_h_max 32
_diffrn_reflns_limit_h_min -34
_diffrn_reflns_limit_k_max 16
_diffrn_reflns_limit_k_min -16
_diffrn_reflns_limit_l_max 21
_diffrn_reflns_limit_l_min -21
_diffrn_reflns_number 11442
_diffrn_reflns_theta_full 27.47
_diffrn_reflns_theta_max 27.47
_diffrn_reflns_theta_min 2.88
_exptl_absorpt_coefficient_mu 1.582
_exptl_absorpt_correction_T_max 0.7890
_exptl_absorpt_correction_T_min 0.6317
_exptl_absorpt_correction_type multi-scan
_exptl_absorpt_process_details sadabs
_exptl_crystal_colour 'dark blue'
_exptl_crystal_density_diffrn 1.908
_exptl_crystal_density_method 'not measured'
_exptl_crystal_description block
_exptl_crystal_F_000 3328
_exptl_crystal_size_max 0.4
_exptl_crystal_size_mid 0.25
_exptl_crystal_size_min 0.15
_refine_diff_density_max 0.890
_refine_diff_density_min -0.509
_refine_diff_density_rms 0.126
_refine_ls_abs_structure_details 'Flack H D (1983), Acta Cryst. A39, 876-881'
_refine_ls_abs_structure_Flack 0.00(4)
_refine_ls_extinction_method none
_refine_ls_goodness_of_fit_ref 1.094
_refine_ls_hydrogen_treatment mixed
_refine_ls_matrix_type full
_refine_ls_number_parameters 232
_refine_ls_number_reflns 3033
_refine_ls_number_restraints 1
_refine_ls_restrained_S_all 1.094
_refine_ls_R_factor_all 0.0463
_refine_ls_R_factor_gt 0.0412
_refine_ls_shift/su_max 0.001
_refine_ls_shift/su_mean 0.000
_refine_ls_structure_factor_coef Fsqd
_refine_ls_weighting_details 'calc w=1/[\s^2^(Fo^2^)+(0.0547P)^2^+12.8671P] where P=(Fo^2^+2Fc^2^)/3'
_refine_ls_weighting_scheme calc
_refine_ls_wR_factor_gt 0.0975
_refine_ls_wR_factor_ref 0.1008
_reflns_number_gt 2760
_reflns_number_total 3033
_reflns_threshold_expression >2sigma(I)
_cod_data_source_file cg9006058sup1.cif
_cod_data_source_block compound_6
_cod_depositor_comments
;
The following automatic conversions were performed:

'_symmetry_cell_setting' value 'Orthorhombic' changed to
'orthorhombic' according to
/home/saulius/struct/CIF-dictionaries/cif_core.dic dictionary named
'cif_core.dic' version 2.4.2 from 2011-04-26.

Automatic conversion script
Id: cif_fix_values 1891 2012-01-12 08:04:46Z andrius 
;
_cod_original_sg_symbol_H-M Fdd2
_cod_original_formula_sum 'C14 H9 Cu F4 N2 O4.50'
_cod_database_code 4509665

loop_
_symmetry_equiv_pos_as_xyz
'x, y, z'
'-x, -y, z'
'x+1/4, -y+1/4, z+1/4'
'-x+1/4, y+1/4, z+1/4'
'x, y+1/2, z+1/2'
'-x, -y+1/2, z+1/2'
'x+1/4, -y+3/4, z+3/4'
'-x+1/4, y+3/4, z+3/4'
'x+1/2, y, z+1/2'
'-x+1/2, -y, z+1/2'
'x+3/4, -y+1/4, z+3/4'
'-x+3/4, y+1/4, z+3/4'
'x+1/2, y+1/2, z'
'-x+1/2, -y+1/2, z'
'x+3/4, -y+3/4, z+1/4'
'-x+3/4, y+3/4, z+1/4'

loop_
_atom_site_label
_atom_site_type_symbol
_atom_site_fract_x
_atom_site_fract_y
_atom_site_fract_z
_atom_site_U_iso_or_equiv
_atom_site_adp_type
_atom_site_occupancy
_atom_site_symmetry_multiplicity
_atom_site_calc_flag
_atom_site_refinement_flags
Cu1 Cu 0.063565(17) 0.10641(4) 0.34803(3) 0.02695(14) Uani 1 1 d .
C1 C 0.04732(18) 0.1020(4) 0.1710(3) 0.0378(10) Uani 1 1 d .
H1 H 0.0480 0.0304 0.1749 0.045 Uiso 1 1 calc R
C2 C 0.03902(17) 0.1463(4) 0.0980(4) 0.0434(9) Uani 1 1 d .
H2 H 0.0344 0.1053 0.0528 0.052 Uiso 1 1 calc R
C3 C 0.03752(18) 0.2521(4) 0.0913(3) 0.0451(11) Uani 1 1 d .
H3 H 0.0313 0.2831 0.0419 0.054 Uiso 1 1 calc R
C4 C 0.04519(18) 0.3104(4) 0.1579(3) 0.0402(10) Uani 1 1 d .
H4 H 0.0448 0.3820 0.1544 0.048 Uiso 1 1 calc R
C5 C 0.05360(15) 0.2630(3) 0.2308(3) 0.0292(9) Uani 1 1 d .
C6 C 0.06196(15) 0.3187(4) 0.3079(3) 0.0310(9) Uani 1 1 d .
C7 C 0.0627(2) 0.4245(4) 0.3158(3) 0.0452(12) Uani 1 1 d .
H7 H 0.0590 0.4667 0.2710 0.054 Uiso 1 1 calc R
C8 C 0.0690(2) 0.4668(4) 0.3917(4) 0.0480(14) Uani 1 1 d .
H8 H 0.0697 0.5380 0.3984 0.058 Uiso 1 1 calc R
C9 C 0.07427(18) 0.4022(4) 0.4573(3) 0.0412(11) Uani 1 1 d .
H9 H 0.0781 0.4295 0.5086 0.049 Uiso 1 1 calc R
C10 C 0.07377(16) 0.2971(4) 0.4458(3) 0.0363(10) Uani 1 1 d .
H10 H 0.0772 0.2537 0.4900 0.044 Uiso 1 1 calc R
C11 C 0.13409(15) 0.0528(3) 0.4542(2) 0.0291(8) Uani 1 1 d .
C12 C 0.15265(15) -0.0107(3) 0.5265(2) 0.0273(8) Uani 1 1 d .
C13 C 0.15550(14) 0.0490(3) 0.6060(2) 0.0282(8) Uani 1 1 d .
C14 C 0.19386(13) 0.1386(3) 0.6038(3) 0.0253(8) Uani 1 1 d .
N1 N 0.06845(12) 0.2561(3) 0.3724(2) 0.0301(8) Uani 1 1 d .
N2 N 0.05446(13) 0.1588(3) 0.2374(2) 0.0303(8) Uani 1 1 d .
O1 O 0.08713(10) 0.0633(2) 0.45326(17) 0.0317(6) Uani 1 1 d .
O2 O 0.16402(13) 0.0843(3) 0.40463(19) 0.0445(8) Uani 1 1 d .
O3 O 0.17917(13) 0.2135(2) 0.56353(19) 0.0350(7) Uani 1 1 d .
O4 O 0.23276(11) 0.1266(2) 0.64043(19) 0.0378(7) Uani 1 1 d .
O5 O 0.0000 0.5000 0.0598(3) 0.0486(12) Uani 1 2 d S
F1 F 0.12210(10) -0.09298(17) 0.53842(15) 0.0377(6) Uani 1 1 d .
F2 F 0.19830(10) -0.0498(2) 0.51282(17) 0.0407(6) Uani 1 1 d .
F3 F 0.11031(9) 0.0847(2) 0.62444(16) 0.0434(6) Uani 1 1 d .
F4 F 0.16766(12) -0.0195(2) 0.66456(15) 0.0478(7) Uani 1 1 d .

loop_
_atom_site_aniso_label
_atom_site_aniso_U_11
_atom_site_aniso_U_22
_atom_site_aniso_U_33
_atom_site_aniso_U_23
_atom_site_aniso_U_13
_atom_site_aniso_U_12
Cu1 0.0325(2) 0.0223(2) 0.0260(2) 0.00348(19) -0.0027(2) 0.0008(2)
C1 0.048(3) 0.029(2) 0.037(2) 0.0004(18) -0.003(2) 0.0007(19)
C2 0.047(2) 0.051(3) 0.0319(19) -0.004(2) 0.001(3) 0.001(2)
C3 0.045(2) 0.055(3) 0.036(2) 0.014(2) 0.001(2) 0.007(2)
C4 0.043(3) 0.036(3) 0.041(3) 0.012(2) 0.005(2) 0.003(2)
C5 0.0262(19) 0.026(2) 0.035(2) 0.0086(17) 0.0066(16) 0.0029(16)
C6 0.026(2) 0.028(2) 0.039(2) 0.0069(19) 0.0052(17) -0.0030(16)
C7 0.056(3) 0.026(3) 0.053(3) 0.006(2) 0.003(2) -0.001(2)
C8 0.062(3) 0.021(2) 0.061(3) -0.003(2) 0.011(3) -0.008(2)
C9 0.044(3) 0.034(3) 0.046(3) -0.007(2) -0.004(2) 0.002(2)
C10 0.037(2) 0.035(3) 0.037(2) -0.0001(19) -0.0048(19) -0.0035(19)
C11 0.038(2) 0.025(2) 0.0242(18) -0.0022(15) -0.0053(16) -0.0037(16)
C12 0.0264(19) 0.025(2) 0.030(2) -0.0009(15) -0.0031(16) -0.0042(16)
C13 0.034(2) 0.0254(19) 0.0250(18) 0.0045(16) 0.0005(17) -0.0030(16)
C14 0.0294(17) 0.0229(17) 0.0235(18) -0.0043(17) 0.0024(18) -0.0026(16)
N1 0.0291(17) 0.0246(18) 0.037(2) 0.0004(14) -0.0008(13) -0.0002(13)
N2 0.0313(17) 0.0269(19) 0.0328(19) 0.0030(14) 0.0012(14) 0.0032(14)
O1 0.0324(15) 0.0312(16) 0.0316(15) 0.0046(12) -0.0075(12) 0.0034(12)
O2 0.0472(19) 0.054(2) 0.0320(16) 0.0085(14) 0.0063(14) -0.0135(16)
O3 0.056(2) 0.0173(14) 0.0319(15) 0.0056(12) -0.0080(14) -0.0072(15)
O4 0.0312(16) 0.0378(16) 0.0444(18) 0.0006(13) -0.0092(13) -0.0053(13)
O5 0.055(3) 0.047(3) 0.043(3) 0.000 0.000 0.010(2)
F1 0.0476(14) 0.0257(13) 0.0398(13) 0.0044(11) -0.0089(11) -0.0106(11)
F2 0.0369(13) 0.0416(15) 0.0435(14) -0.0038(12) -0.0026(11) 0.0139(12)
F3 0.0324(13) 0.0581(17) 0.0399(14) -0.0124(12) 0.0099(11) -0.0064(12)
F4 0.0731(19) 0.0373(16) 0.0330(14) 0.0127(12) -0.0152(13) -0.0175(14)

loop_
_atom_type_symbol
_atom_type_description
_atom_type_scat_dispersion_real
_atom_type_scat_dispersion_imag
_atom_type_scat_source
C C 0.0033 0.0016 'International Tables Vol C Tables 4.2.6.8 and 6.1.1.4'
H H 0.0000 0.0000 'International Tables Vol C Tables 4.2.6.8 and 6.1.1.4'
N N 0.0061 0.0033 'International Tables Vol C Tables 4.2.6.8 and 6.1.1.4'
O O 0.0106 0.0060 'International Tables Vol C Tables 4.2.6.8 and 6.1.1.4'
F F 0.0171 0.0103 'International Tables Vol C Tables 4.2.6.8 and 6.1.1.4'
Cu Cu 0.3201 1.2651 'International Tables Vol C Tables 4.2.6.8 and 6.1.1.4'

loop_
_geom_angle_atom_site_label_1
_geom_angle_atom_site_label_2
_geom_angle_atom_site_label_3
_geom_angle
_geom_angle_site_symmetry_1
_geom_angle_site_symmetry_3
O1 Cu1 O3 87.62(13) . 8_544
O1 Cu1 N2 167.80(13) . .
O3 Cu1 N2 93.76(14) 8_544 .
O1 Cu1 N1 94.36(14) . .
O3 Cu1 N1 169.03(14) 8_544 .
N2 Cu1 N1 82.07(15) . .
O1 Cu1 O4 93.49(12) . 11_454
O3 Cu1 O4 106.04(13) 8_544 11_454
N2 Cu1 O4 97.76(13) . 11_454
N1 Cu1 O4 84.64(13) . 11_454
N2 C1 C2 121.6(4) . .
C1 C2 C3 119.9(5) . .
C4 C3 C2 119.0(5) . .
C3 C4 C5 119.5(5) . .
N2 C5 C4 121.3(4) . .
N2 C5 C6 114.3(4) . .
C4 C5 C6 124.4(4) . .
N1 C6 C7 121.2(5) . .
N1 C6 C5 114.2(4) . .
C7 C6 C5 124.5(4) . .
C6 C7 C8 118.9(5) . .
C9 C8 C7 119.4(4) . .
C10 C9 C8 119.3(5) . .
N1 C10 C9 121.4(4) . .
O2 C11 O1 127.7(4) . .
O2 C11 C12 119.4(4) . .
O1 C11 C12 112.9(3) . .
F2 C12 F1 106.3(3) . .
F2 C12 C13 106.9(3) . .
F1 C12 C13 107.5(3) . .
F2 C12 C11 111.4(3) . .
F1 C12 C11 109.6(3) . .
C13 C12 C11 114.7(3) . .
F3 C13 F4 106.4(3) . .
F3 C13 C12 109.1(3) . .
F4 C13 C12 107.4(3) . .
F3 C13 C14 110.5(3) . .
F4 C13 C14 110.2(3) . .
C12 C13 C14 113.0(3) . .
O4 C14 O3 129.8(4) . .
O4 C14 C13 117.6(4) . .
O3 C14 C13 112.6(3) . .
C10 N1 C6 119.8(4) . .
C10 N1 Cu1 125.5(3) . .
C6 N1 Cu1 114.5(3) . .
C1 N2 C5 118.6(4) . .
C1 N2 Cu1 126.5(3) . .
C5 N2 Cu1 114.9(3) . .
C11 O1 Cu1 111.5(3) . .
C14 O3 Cu1 123.5(3) . 4
C14 O4 Cu1 130.3(3) . 3

loop_
_geom_bond_atom_site_label_1
_geom_bond_atom_site_label_2
_geom_bond_distance
_geom_bond_site_symmetry_2
Cu1 O1 1.942(3) .
Cu1 O3 1.950(3) 8_544
Cu1 N2 1.975(4) .
Cu1 N1 1.988(4) .
Cu1 O4 2.297(3) 11_454
C1 N2 1.340(6) .
C1 C2 1.361(7) .
C2 C3 1.377(7) .
C3 C4 1.357(7) .
C4 C5 1.376(6) .
C5 N2 1.357(6) .
C5 C6 1.488(7) .
C6 N1 1.356(6) .
C6 C7 1.379(7) .
C7 C8 1.385(8) .
C8 C9 1.382(8) .
C9 C10 1.377(7) .
C10 N1 1.338(6) .
C11 O2 1.223(5) .
C11 O1 1.272(5) .
C11 C12 1.541(5) .
C12 F2 1.349(5) .
C12 F1 1.362(5) .
C12 C13 1.533(6) .
C13 F3 1.337(4) .
C13 F4 1.357(5) .
C13 C14 1.556(5) .
C14 O4 1.221(5) .
C14 O3 1.244(5) .
O3 Cu1 1.950(3) 4
O4 Cu1 2.297(3) 3
